data_9003633
loop_
_publ_author_name
'Lee Y'
'Hriljac J A'
'Vogt T'

_publ_section_title
;Variable-temperature structural studies of tetranatrolite from Mt.
 Saint-Hilaire: Synchrotron X-ray powder diffraction and Rietveld analysis
 Sample: T = 300 C, phase II
;
_journal_name_full 'American Mineralogist'
_journal_page_first 247
_journal_page_last 251
_journal_paper_doi 10.2138/am.2005.1696
_journal_volume 90
_journal_year 2005
_chemical_formula_sum 'Al2.315 Ca0.474 H0.204 Na1.462 O10.402 Si2.685'
_chemical_name_mineral Tetranatrolite
_space_group_IT_number 122
_symmetry_space_group_name_Hall 'I -4 2bw'
_symmetry_space_group_name_H-M 'I -4 2 d'
_cell_angle_alpha 90
_cell_angle_beta 90
_cell_angle_gamma 90
_cell_length_a 13.1503
_cell_length_b 13.1503
_cell_length_c 6.2469
_cell_formula_units_Z 4
_cell_volume 1080.279
_diffrn_ambient_temperature 573.15
_cod_original_formula_sum '(Si2.685 Al2.315) O10.402 Na1.462 Ca.474 H.204'
_cod_database_code 9003633

loop_
_symmetry_equiv_pos_as_xyz
x,y,z
1/2+x,1/2+y,1/2+z
1/2-y,-x,3/4+z
-y,1/2-x,1/4+z
y,-x,-z
1/2+y,1/2-x,1/2-z
-x,1/2+y,1/4-z
1/2-x,+y,3/4-z
-x,-y,z
1/2-x,1/2-y,1/2+z
1/2+y,x,3/4+z
+y,1/2+x,1/4+z
-y,x,-z
1/2-y,1/2+x,1/2-z
x,1/2-y,1/4-z
1/2+x,-y,3/4-z

loop_
_atom_site_type_symbol
_atom_site_label
_atom_site_fract_x
_atom_site_fract_y
_atom_site_fract_z
_atom_site_occupancy
_atom_site_U_iso_or_equiv
_atom_site_attached_hydrogens
Si SiT1 0.00000 0.00000 0.00000 0.53700 0.01550 0
Al AlT1 0.00000 0.00000 0.00000 0.46300 0.01550 0
Si SiT2 0.05260 0.13020 0.61860 0.53700 0.01550 0
Al AlT2 0.05260 0.13020 0.61860 0.46300 0.01550 0
O O1 0.39490 0.25000 0.12500 1.00000 0.01710 0
O O2 0.13780 0.04330 0.56350 1.00000 0.01710 0
O O3 -0.00190 0.11020 0.85940 1.00000 0.01710 0
Na Na -0.02820 0.25000 0.12500 0.73100 0.03600 0
Ca Ca 0.02600 0.25000 0.12500 0.23700 0.03600 0
O Wat5 0.80000 0.25000 0.12500 0.20100 0.03600 2
